data_2008474
loop_
_publ_author_name
'Clegg, William'
'Elsegood, Mark R.J.'
'Scott, Andrew J.'
'Marder, Todd B.'
'Dai, Chaoyang'
'Norman, Nicholas C.'
'Pickett, Nigel L.'
'Robins, Edward G.'

_publ_section_title
;
 Salts of the bis(catecholato)borate anion with rhodium-- and
 iridium--phosphine complex cations
;
_journal_issue 5
_journal_name_full 'Acta Crystallographica Section C'
_journal_page_first 733
_journal_page_last 739
_journal_paper_doi 10.1107/S0108270199000323
_journal_volume 55
_journal_year 1999
_chemical_formula_moiety '[IrClH(C6 H15 P)4] +, C12 H8 B O4 -'
_chemical_formula_sum 'C36 H69 B Cl Ir O4 P4'
_chemical_formula_weight 928.25
_chemical_name_systematic
;
 cis-chlorohydridotetrakis(triethylphosphine)iridium(III)
 bis(catecholato)borate
;
_space_group_IT_number 14
_symmetry_cell_setting monoclinic
_symmetry_space_group_name_Hall '-P 2yn'
_symmetry_space_group_name_H-M 'P 1 21/n 1'
_audit_creation_method SHELXL-97
_cell_angle_alpha 90.00
_cell_angle_beta 102.36(2)
_cell_angle_gamma 90.00
_cell_formula_units_Z 4
_cell_length_a 14.276(3)
_cell_length_b 15.290(3)
_cell_length_c 19.807(4)
_cell_measurement_reflns_used 29
_cell_measurement_temperature 298(2)
_cell_measurement_theta_max 12.52
_cell_measurement_theta_min 11.64
_cell_volume 4223.3(15)
_computing_cell_refinement DIF4
_computing_data_collection 'DIF4 (Stoe & Cie, 1988)'
_computing_data_reduction 'local programs'
_computing_molecular_graphics SHELXTL
_computing_publication_material 'SHELXTL and local programs'
_computing_structure_refinement SHELXTL
_computing_structure_solution 'SHELXTL (Sheldrick, 1994)'
_diffrn_ambient_temperature 298(2)
_diffrn_measured_fraction_theta_full 0.998
_diffrn_measured_fraction_theta_max 0.998
_diffrn_measurement_device_type 'Stoe-Bruker diffractometer'
_diffrn_measurement_method '\w/\q scans'
_diffrn_radiation_monochromator graphite
_diffrn_radiation_source 'fine-focus sealed tube'
_diffrn_radiation_type MoK\a
_diffrn_radiation_wavelength 0.71073
_diffrn_reflns_av_R_equivalents 0.0506
_diffrn_reflns_av_sigmaI/netI 0.0325
_diffrn_reflns_limit_h_max 16
_diffrn_reflns_limit_h_min -16
_diffrn_reflns_limit_k_max 18
_diffrn_reflns_limit_k_min -12
_diffrn_reflns_limit_l_max 23
_diffrn_reflns_limit_l_min -20
_diffrn_reflns_number 8170
_diffrn_reflns_theta_full 25.00
_diffrn_reflns_theta_max 25.00
_diffrn_reflns_theta_min 2.65
_diffrn_standards_decay_% 3
_diffrn_standards_interval_time 60
_diffrn_standards_number 5
_exptl_absorpt_coefficient_mu 3.411
_exptl_absorpt_correction_T_max 0.347
_exptl_absorpt_correction_T_min 0.146
_exptl_absorpt_correction_type multi-scan
_exptl_absorpt_process_details '(Sheldrick, 1994)'
_exptl_crystal_colour colourless
_exptl_crystal_density_diffrn 1.460
_exptl_crystal_density_method 'not measured'
_exptl_crystal_description prism
_exptl_crystal_F_000 1904
_exptl_crystal_size_max 0.78
_exptl_crystal_size_mid 0.34
_exptl_crystal_size_min 0.31
_refine_diff_density_max 0.961
_refine_diff_density_min -1.130
_refine_ls_extinction_coef 0.00010(9)
_refine_ls_extinction_method 'SHELXTL (Sheldrick, 1994)'
_refine_ls_goodness_of_fit_ref 1.020
_refine_ls_hydrogen_treatment mixed
_refine_ls_matrix_type full
_refine_ls_number_parameters 464
_refine_ls_number_reflns 7421
_refine_ls_number_restraints 6
_refine_ls_restrained_S_all 1.028
_refine_ls_R_factor_all 0.0500
_refine_ls_R_factor_gt 0.0289
_refine_ls_shift/su_max 0.019
_refine_ls_shift/su_mean 0.000
_refine_ls_structure_factor_coef Fsqd
_refine_ls_weighting_details 'w = 1/[\s^2^(Fo^2^)+(0.0447P)^2^+3.8148P] where P=(Fo^2^+2Fc^2^)/3'
_refine_ls_weighting_scheme calc
_refine_ls_wR_factor_ref 0.0796
_reflns_number_gt 5755
_reflns_number_total 7421
_reflns_threshold_expression I>2\s(I)
_cod_data_source_file ln1074.cif
_cod_data_source_block 1
_cod_original_sg_symbol_H-M 'P 21/n'
_cod_database_code 2008474

loop_
_symmetry_equiv_pos_as_xyz
'x, y, z'
'-x+1/2, y+1/2, -z+1/2'
'-x, -y, -z'
'x-1/2, -y-1/2, z-1/2'

loop_
_atom_site_label
_atom_site_fract_x
_atom_site_fract_y
_atom_site_fract_z
_atom_site_U_iso_or_equiv
_atom_site_adp_type
_atom_site_calc_flag
_atom_site_refinement_flags
_atom_site_occupancy
_atom_site_disorder_assembly
_atom_site_disorder_group
_atom_site_type_symbol
Ir .607515(12) 1.357929(10) .277825(8) .03530(8) Uani d . 1 . . Ir
H1 .699(4) 1.389(3) .326(3) .063(15) Uiso d . 1 . . H
Cl .69819(11) 1.22180(9) .27382(8) .0655(4) Uani d . 1 . . Cl
P1 .68820(11) 1.40457(9) .19012(7) .0551(3) Uani d . 1 A . P
C1 .7203(6) 1.3202(5) .1368(4) .094(2) Uani d . 1 . . C
H1A .7533 1.2750 .1673 .113 Uiso calc R 1 . . H
H1B .6612 1.2945 .1111 .113 Uiso calc R 1 . . H
C2 .7810(6) 1.3411(5) .0860(4) .098(2) Uani d . 1 . . C
H2A .7917 1.2888 .0619 .147 Uiso calc R 1 . . H
H2B .8414 1.3643 .1100 .147 Uiso calc R 1 . . H
H2C .7488 1.3836 .0534 .147 Uiso calc R 1 . . H
C3 .7935(6) 1.4673(5) .2234(5) .115(3) Uani d D 1 . . C
H3A .8212 1.4851 .1849 .138 Uiso calc PR .879(18) A 1 H
H3B .7746 1.5200 .2442 .138 Uiso calc PR .879(18) A 1 H
H3C .8175 1.5017 .1896 .138 Uiso calc PR .121(18) A 2 H
H3D .7929 1.4998 .2654 .138 Uiso calc PR .121(18) A 2 H
C4 .8701(5) 1.4223(7) .2759(6) .104(5) Uani d PD .879(18) A 1 C
H4A .9233 1.4613 .2904 .156 Uiso calc PR .879(18) A 1 H
H4B .8913 1.3709 .2557 .156 Uiso calc PR .879(18) A 1 H
H4C .8446 1.4059 .3152 .156 Uiso calc PR .879(18) A 1 H
C4X .829(3) 1.3819(15) .2331(19) .028(11) Uiso d PD .121(18) A 2 C
H4D .8964 1.3836 .2538 .042 Uiso calc PR .121(18) A 2 H
H4E .8196 1.3526 .1893 .042 Uiso calc PR .121(18) A 2 H
H4F .7958 1.3508 .2630 .042 Uiso calc PR .121(18) A 2 H
C5 .6277(12) 1.4738(9) .1191(6) .235(10) Uani d D 1 . . C
H5A .6083 1.4319 .0819 .282 Uiso calc PR .64(2) A 1 H
H5B .5689 1.4892 .1333 .282 Uiso calc PR .64(2) A 1 H
H5C .5905 1.5137 .1410 .282 Uiso calc PR .36(2) A 2 H
H5D .6793 1.5089 .1083 .282 Uiso calc PR .36(2) A 2 H
C6 .6432(11) 1.5377(10) .0888(8) .127(7) Uani d PD .64(2) A 1 C
H6A .5878 1.5515 .0536 .191 Uiso calc PR .64(2) A 1 H
H6B .6969 1.5273 .0678 .191 Uiso calc PR .64(2) A 1 H
H6C .6575 1.5858 .1205 .191 Uiso calc PR .64(2) A 1 H
C6X .5708(15) 1.459(2) .0571(10) .142(16) Uani d PD .36(2) A 2 C
H6D .5534 1.5134 .0339 .212 Uiso calc PR .36(2) A 2 H
H6E .5139 1.4289 .0630 .212 Uiso calc PR .36(2) A 2 H
H6F .6042 1.4232 .0300 .212 Uiso calc PR .36(2) A 2 H
P2 .58541(9) 1.28795(8) .38011(6) .0436(3) Uani d . 1 B . P
C7 .5482(5) 1.1720(4) .3678(3) .0646(15) Uani d . 1 . . C
H7A .4828 1.1677 .3740 .077 Uiso calc R 1 . . H
H7B .5473 1.1565 .3202 .077 Uiso calc R 1 . . H
C8 .6064(6) 1.1047(5) .4130(4) .105(3) Uani d . 1 . . C
H8A .5730 1.0498 .4073 .157 Uiso calc R 1 . . H
H8B .6163 1.1229 .4604 .157 Uiso calc R 1 . . H
H8C .6673 1.0982 .4003 .157 Uiso calc R 1 . . H
C9 .4994(4) 1.3285(3) .4296(3) .0559(13) Uani d . 1 . . C
H9A .5161 1.3885 .4430 .067 Uiso calc R 1 . . H
H9B .4363 1.3294 .3992 .067 Uiso calc R 1 . . H
C10 .4926(5) 1.2770(4) .4946(3) .0745(18) Uani d . 1 . . C
H10A .4458 1.3037 .5163 .112 Uiso calc R 1 . . H
H10B .5539 1.2770 .5261 .112 Uiso calc R 1 . . H
H10C .4738 1.2179 .4821 .112 Uiso calc R 1 . . H
C11 .6980(5) 1.2836(5) .4449(3) .084(2) Uani d D 1 . . C
H11A .6872 1.2451 .4814 .100 Uiso calc PR .702(15) B 1 H
H11B .7446 1.2547 .4233 .100 Uiso calc PR .702(15) B 1 H
H11C .6913 1.3285 .4781 .100 Uiso calc PR .298(15) B 2 H
H11D .6953 1.2283 .4685 .100 Uiso calc PR .298(15) B 2 H
C12 .7425(8) 1.3592(6) .4771(5) .081(4) Uani d PD .702(15) B 1 C
H12A .8004 1.3432 .5092 .121 Uiso calc PR .702(15) B 1 H
H12B .6998 1.3881 .5013 .121 Uiso calc PR .702(15) B 1 H
H12C .7576 1.3978 .4427 .121 Uiso calc PR .702(15) B 1 H
C12X .7910(13) 1.290(2) .4385(14) .104(12) Uani d PD .298(15) B 2 C
H12D .8329 1.2845 .4831 .157 Uiso calc PR .298(15) B 2 H
H12E .8009 1.3463 .4192 .157 Uiso calc PR .298(15) B 2 H
H12F .8046 1.2449 .4086 .157 Uiso calc PR .298(15) B 2 H
P3 .54935(9) 1.49118(8) .30352(6) .0405(3) Uani d . 1 . . P
C13 .6180(4) 1.5400(3) .3835(2) .0523(12) Uani d . 1 . . C
H13A .5826 1.5899 .3951 .063 Uiso calc R 1 . . H
H13B .6223 1.4975 .4204 .063 Uiso calc R 1 . . H
C14 .7191(4) 1.5698(4) .3812(3) .0753(17) Uani d . 1 . . C
H14A .7498 1.5927 .4256 .113 Uiso calc R 1 . . H
H14B .7159 1.6145 .3467 .113 Uiso calc R 1 . . H
H14C .7552 1.5210 .3700 .113 Uiso calc R 1 . . H
C15 .4236(3) 1.4903(3) .3148(3) .0490(12) Uani d . 1 . . C
H15A .3832 1.5111 .2721 .059 Uiso calc R 1 . . H
H15B .4059 1.4300 .3206 .059 Uiso calc R 1 . . H
C16 .3990(4) 1.5433(4) .3741(3) .0669(15) Uani d . 1 . . C
H16A .3310 1.5422 .3707 .100 Uiso calc R 1 . . H
H16B .4199 1.6026 .3714 .100 Uiso calc R 1 . . H
H16C .4308 1.5183 .4174 .100 Uiso calc R 1 . . H
C17 .5475(4) 1.5821(3) .2432(3) .0568(13) Uani d . 1 . . C
H17A .6125 1.5915 .2372 .068 Uiso calc R 1 . . H
H17B .5092 1.5646 .1987 .068 Uiso calc R 1 . . H
C18 .5088(5) 1.6697(4) .2630(3) .0747(17) Uani d . 1 . . C
H18A .5139 1.7128 .2288 .112 Uiso calc R 1 . . H
H18B .5454 1.6880 .3072 .112 Uiso calc R 1 . . H
H18C .4427 1.6630 .2655 .112 Uiso calc R 1 . . H
P4 .46275(10) 1.30515(10) .19914(7) .0520(3) Uani d . 1 . . P
C19 .4760(5) 1.2288(4) .1325(4) .085(2) Uani d . 1 . . C
H19A .4173 1.2290 .0972 .102 Uiso calc R 1 . . H
H19B .5270 1.2495 .1111 .102 Uiso calc R 1 . . H
C20 .4977(8) 1.1370(5) .1553(6) .146(4) Uani d . 1 . . C
H20A .5093 1.1029 .1173 .219 Uiso calc R 1 . . H
H20B .4442 1.1130 .1713 .219 Uiso calc R 1 . . H
H20C .5536 1.1360 .1922 .219 Uiso calc R 1 . . H
C21 .3910(5) 1.3984(5) .1477(4) .088(2) Uani d . 1 . . C
H21A .3457 1.4188 .1743 .105 Uiso calc R 1 . . H
H21B .4355 1.4460 .1466 .105 Uiso calc R 1 . . H
C22 .3381(5) 1.3852(5) .0777(4) .094(2) Uani d . 1 . . C
H22A .3158 1.4405 .0576 .142 Uiso calc R 1 . . H
H22B .2842 1.3478 .0780 .142 Uiso calc R 1 . . H
H22C .3790 1.3584 .0510 .142 Uiso calc R 1 . . H
C23 .3673(4) 1.2588(5) .2366(3) .0779(19) Uani d . 1 . . C
H23A .3936 1.2086 .2641 .093 Uiso calc R 1 . . H
H23B .3510 1.3019 .2682 .093 Uiso calc R 1 . . H
C24 .2749(4) 1.2302(5) .1887(3) .084(2) Uani d . 1 . . C
H24A .2350 1.2010 .2150 .125 Uiso calc R 1 . . H
H24B .2893 1.1909 .1545 .125 Uiso calc R 1 . . H
H24C .2419 1.2805 .1663 .125 Uiso calc R 1 . . H
B .2539(5) 1.1214(5) .3814(4) .0688(19) Uani d . 1 . . B
O1 .1598(3) 1.1212(3) .4003(2) .0822(13) Uani d . 1 . . O
O2 .2834(3) 1.2155(3) .3861(2) .0766(11) Uani d . 1 . . O
O3 .2487(3) 1.0874(3) .3108(2) .0729(11) Uani d . 1 . . O
O4 .3264(3) 1.0663(3) .4261(2) .0753(11) Uani d . 1 . . O
C25 .1371(5) 1.2038(5) .4126(3) .0757(18) Uani d . 1 . . C
C26 .2127(5) 1.2605(4) .4044(3) .0717(17) Uani d . 1 . . C
C27 .2056(7) 1.3493(5) .4148(4) .096(2) Uani d . 1 . . C
H27 .2545 1.3870 .4092 .115 Uiso calc R 1 . . H
C28 .1247(9) 1.3806(7) .4335(5) .118(3) Uani d . 1 . . C
H28 .1200 1.4402 .4416 .142 Uiso calc R 1 . . H
C29 .0511(8) 1.3272(8) .4405(5) .121(3) Uani d . 1 . . C
H29 -.0035 1.3511 .4518 .145 Uiso calc R 1 . . H
C30 .0563(6) 1.2370(7) .4310(4) .104(3) Uani d . 1 . . C
H30 .0067 1.2003 .4369 .125 Uiso calc R 1 . . H
C31 .3124(4) 1.0207(4) .3159(3) .0621(14) Uani d . 1 . . C
C32 .3580(4) 1.0076(4) .3846(3) .0660(15) Uani d . 1 . . C
C33 .4238(5) .9421(5) .4019(4) .0820(19) Uani d . 1 . . C
H33 .4551 .9329 .4476 .098 Uiso calc R 1 . . H
C34 .4426(5) .8890(5) .3485(4) .086(2) Uani d . 1 . . C
H34 .4864 .8434 .3593 .103 Uiso calc R 1 . . H
C35 .3987(5) .9026(5) .2818(4) .0826(19) Uani d . 1 . . C
H35 .4129 .8665 .2475 .099 Uiso calc R 1 . . H
C36 .3325(4) .9700(5) .2636(3) .0751(17) Uani d . 1 . . C
H36 .3030 .9803 .2177 .090 Uiso calc R 1 . . H

loop_
_atom_site_aniso_label
_atom_site_aniso_U_11
_atom_site_aniso_U_22
_atom_site_aniso_U_33
_atom_site_aniso_U_12
_atom_site_aniso_U_13
_atom_site_aniso_U_23
Ir .04053(11) .03235(10) .03324(10) .00097(8) .00837(7) -.00075(7)
Cl .0826(9) .0488(7) .0740(9) .0196(7) .0368(8) .0070(7)
P1 .0714(9) .0494(8) .0514(8) -.0057(7) .0285(7) -.0013(6)
C1 .139(7) .072(4) .092(5) -.010(4) .074(5) -.020(4)
C2 .098(5) .140(7) .068(4) .013(5) .045(4) -.013(4)
C3 .139(8) .095(6) .135(7) -.043(6) .086(7) -.029(5)
C4 .043(4) .126(8) .150(10) .023(5) .035(5) .037(8)
C5 .42(2) .207(13) .128(10) .196(15) .180(14) .097(10)
C6 .114(12) .134(14) .124(13) .007(10) .001(10) .032(11)
C6X .095(17) .26(4) .071(15) .01(2) .014(12) .10(2)
P2 .0532(7) .0411(6) .0375(6) .0052(5) .0120(5) .0044(5)
C7 .091(4) .051(3) .060(3) -.005(3) .034(3) .003(3)
C8 .139(7) .058(4) .134(7) .024(4) .066(6) .031(4)
C9 .077(4) .047(3) .049(3) .005(3) .027(3) -.001(2)
C10 .109(5) .073(4) .053(3) -.008(4) .041(3) -.005(3)
C11 .071(4) .113(6) .059(4) .000(4) -.004(3) .026(4)
C12 .087(7) .090(8) .052(5) -.001(6) -.016(5) .008(5)
C12X .078(17) .11(2) .10(2) -.006(15) -.018(14) .057(18)
P3 .0460(6) .0346(6) .0383(6) .0021(5) .0033(5) -.0037(5)
C13 .064(3) .046(3) .043(3) .003(2) .002(2) -.012(2)
C14 .066(4) .075(4) .075(4) -.012(3) -.007(3) -.023(3)
C15 .047(3) .046(3) .052(3) .003(2) .008(2) -.008(2)
C16 .070(4) .062(4) .070(4) .014(3) .019(3) -.015(3)
C17 .069(3) .047(3) .052(3) .000(3) .006(3) .006(2)
C18 .097(5) .037(3) .088(4) .016(3) .015(4) .007(3)
P4 .0498(7) .0655(9) .0406(7) -.0121(6) .0095(6) -.0135(6)
C19 .082(4) .079(5) .095(5) -.013(4) .020(4) -.044(4)
C20 .151(9) .070(6) .197(11) .030(5) -.007(8) -.015(6)
C21 .094(5) .076(5) .084(5) .003(4) -.003(4) -.018(4)
C22 .096(5) .107(6) .069(4) .002(4) -.005(4) -.001(4)
C23 .057(3) .115(6) .064(4) -.032(4) .020(3) -.010(4)
C24 .061(4) .099(5) .088(5) -.030(4) .010(3) -.002(4)
B .071(4) .075(5) .061(4) -.017(4) .016(3) -.005(4)
O1 .077(3) .079(3) .097(3) -.013(2) .033(3) -.009(3)
O2 .081(3) .069(3) .082(3) -.011(2) .022(2) -.007(2)
O3 .079(3) .076(3) .060(2) .004(2) .006(2) -.007(2)
O4 .087(3) .077(3) .060(2) -.001(2) .013(2) .001(2)
C25 .078(4) .094(5) .055(4) .008(4) .014(3) -.004(3)
C26 .093(5) .069(4) .048(3) .000(4) .004(3) -.001(3)
C27 .125(7) .085(5) .071(5) .008(5) .011(4) .000(4)
C28 .147(9) .103(7) .092(6) .044(7) -.005(6) -.014(5)
C29 .111(7) .151(10) .096(6) .053(7) .010(6) -.017(7)
C30 .088(5) .137(8) .091(6) .016(5) .024(4) -.012(5)
C31 .054(3) .066(4) .067(4) -.007(3) .013(3) .001(3)
C32 .066(4) .071(4) .063(4) -.015(3) .018(3) .005(3)
C33 .079(4) .087(5) .077(4) .003(4) .011(4) .024(4)
C34 .068(4) .079(5) .111(6) .003(4) .023(4) .003(5)
C35 .070(4) .088(5) .096(5) -.003(4) .030(4) -.015(4)
C36 .067(4) .092(5) .069(4) -.006(4) .020(3) -.007(4)

loop_
_atom_type_symbol
_atom_type_description
_atom_type_scat_dispersion_real
_atom_type_scat_dispersion_imag
_atom_type_scat_source
C C 0.0033 0.0016 'International Tables Vol C Tables 4.2.6.8 and 6.1.1.4'
H H 0.0000 0.0000 'International Tables Vol C Tables 4.2.6.8 and 6.1.1.4'
B B 0.0013 0.0007 'International Tables Vol C Tables 4.2.6.8 and 6.1.1.4'
O O 0.0106 0.0060 'International Tables Vol C Tables 4.2.6.8 and 6.1.1.4'
P P 0.1023 0.0942 'International Tables Vol C Tables 4.2.6.8 and 6.1.1.4'
Cl Cl 0.1484 0.1585 'International Tables Vol C Tables 4.2.6.8 and 6.1.1.4'
Ir Ir -1.4442 7.9887 'International Tables Vol C Tables 4.2.6.8 and 6.1.1.4'

loop_
_geom_angle_atom_site_label_1
_geom_angle_atom_site_label_2
_geom_angle_atom_site_label_3
_geom_angle
_geom_angle_publ_flag
H1 Ir P3 83(2) yes
H1 Ir P2 82(2) yes
P3 Ir P2 95.18(4) yes
H1 Ir P1 83(2) yes
P3 Ir P1 98.61(5) yes
P2 Ir P1 158.26(5) yes
H1 Ir P4 179(2) yes
P3 Ir P4 97.91(5) yes
P2 Ir P4 98.44(5) yes
P1 Ir P4 96.22(5) yes
H1 Ir Cl 84(2) yes
P3 Ir Cl 167.00(5) yes
P2 Ir Cl 79.22(5) yes
P1 Ir Cl 83.70(5) yes
P4 Ir Cl 94.53(5) yes
C3 P1 C1 107.7(4) no
C3 P1 C5 101.2(7) no
C1 P1 C5 95.9(5) no
C3 P1 Ir 113.0(3) no
C1 P1 Ir 116.0(2) no
C5 P1 Ir 120.8(4) no
C2 C1 P1 120.1(5) no
C4X C3 P1 78.6(17) no
C4 C3 P1 116.1(6) no
C6 C5 P1 139.1(17) no
C6X C5 P1 134.5(16) no
C11 P2 C9 103.0(3) no
C11 P2 C7 104.0(3) no
C9 P2 C7 100.8(3) no
C11 P2 Ir 111.0(2) no
C9 P2 Ir 122.03(17) no
C7 P2 Ir 113.99(18) no
C8 C7 P2 118.3(5) no
C10 C9 P2 116.4(4) no
C12X C11 P2 131.1(12) no
C12 C11 P2 122.1(6) no
C17 P3 C13 100.7(2) no
C17 P3 C15 101.8(2) no
C13 P3 C15 104.5(2) no
C17 P3 Ir 118.97(18) no
C13 P3 Ir 113.60(17) no
C15 P3 Ir 115.15(16) no
C14 C13 P3 115.5(4) no
C16 C15 P3 118.4(4) no
C18 C17 P3 116.8(4) no
C19 P4 C23 104.6(3) no
C19 P4 C21 102.7(3) no
C23 P4 C21 98.3(3) no
C19 P4 Ir 118.3(2) no
C23 P4 Ir 118.10(19) no
C21 P4 Ir 112.1(2) no
C20 C19 P4 115.8(7) no
C22 C21 P4 121.1(5) no
C24 C23 P4 118.8(4) no
O1 B O4 114.1(5) yes
O1 B O3 112.1(5) yes
O4 B O3 104.7(5) yes
O1 B O2 104.3(6) yes
O4 B O2 111.1(5) yes
O3 B O2 110.7(5) yes
C25 O1 B 108.3(5) no
C26 O2 B 107.1(5) no
C31 O3 B 107.3(5) no
C32 O4 B 107.1(5) no
O1 C25 C30 130.1(7) no
O1 C25 C26 109.6(6) no
C30 C25 C26 120.3(8) no
O2 C26 C27 129.2(7) no
O2 C26 C25 110.7(6) no
C27 C26 C25 120.1(8) no
C28 C27 C26 118.5(9) no
C29 C28 C27 122.0(9) no
C28 C29 C30 120.9(9) no
C25 C30 C29 118.1(9) no
O3 C31 C36 127.9(6) no
O3 C31 C32 110.3(5) no
C36 C31 C32 121.8(6) no
O4 C32 C33 129.2(6) no
O4 C32 C31 110.5(6) no
C33 C32 C31 120.3(6) no
C32 C33 C34 117.8(6) no
C35 C34 C33 121.6(7) no
C34 C35 C36 120.9(7) no
C31 C36 C35 117.6(6) no

loop_
_geom_bond_atom_site_label_1
_geom_bond_atom_site_label_2
_geom_bond_site_symmetry_2
_geom_bond_distance
_geom_bond_publ_flag
Ir H1 . 1.52(5) yes
Ir P3 . 2.2979(12) yes
Ir P2 . 2.3712(12) yes
Ir P1 . 2.3895(14) yes
Ir P4 . 2.4439(14) yes
Ir Cl . 2.4613(13) yes
P1 C3 . 1.786(8) no
P1 C1 . 1.788(6) no
P1 C5 . 1.824(10) no
C1 C2 . 1.497(8) no
C3 C4X . 1.400(19) no
C3 C4 . 1.504(11) no
C5 C6 . 1.192(14) no
C5 C6X . 1.339(18) no
P2 C11 . 1.831(6) no
P2 C9 . 1.836(5) no
P2 C7 . 1.852(6) no
C7 C8 . 1.493(9) no
C9 C10 . 1.529(7) no
C11 C12X . 1.364(18) no
C11 C12 . 1.404(10) no
P3 C17 . 1.831(5) no
P3 C13 . 1.833(5) no
P3 C15 . 1.855(5) no
C13 C14 . 1.523(8) no
C15 C16 . 1.529(7) no
C17 C18 . 1.531(7) no
P4 C19 . 1.802(6) no
P4 C23 . 1.828(6) no
P4 C21 . 1.916(7) no
C19 C20 . 1.487(10) no
C21 C22 . 1.444(9) no
C23 C24 . 1.516(8) no
B O1 . 1.470(8) yes
B O4 . 1.474(9) yes
B O3 . 1.479(8) yes
B O2 . 1.496(8) yes
O1 C25 . 1.339(8) no
O2 C26 . 1.335(8) no
O3 C31 . 1.356(7) no
O4 C32 . 1.359(7) no
C25 C30 . 1.378(9) no
C25 C26 . 1.420(9) no
C26 C27 . 1.379(9) no
C27 C28 . 1.372(13) no
C28 C29 . 1.362(14) no
C29 C30 . 1.395(13) no
C31 C36 . 1.371(8) no
C31 C32 . 1.392(8) no
C32 C33 . 1.366(9) no
C33 C34 . 1.404(10) no
C34 C35 . 1.352(10) no
C35 C36 . 1.393(9) no
